data_7201890
loop_
_publ_author_name
'Zhang, Li-Zhi'
'Gu, Wen'
'Liu, Xin'
'Dong, Zhili'
'Li, Bing'

_publ_section_title
;
 Solid-state photopolymerization of a photochromic hybrid based on
 Keggin tungstophosphates
;
_journal_issue 6
_journal_name_full CrystEngComm
_journal_page_first 652
_journal_paper_doi 10.1039/b718523e
_journal_volume 10
_journal_year 2008
_chemical_formula_sum 'C30 H54 Gd N6 O46 P W12'
_chemical_formula_weight 3629.21
_chemical_name_systematic
;
?
;
_space_group_IT_number 15
_symmetry_cell_setting monoclinic
_symmetry_space_group_name_Hall '-C 2yc'
_symmetry_space_group_name_H-M 'C 1 2/c 1'
_atom_sites_solution_hydrogens geom
_atom_sites_solution_primary direct
_atom_sites_solution_secondary difmap
_audit_creation_method SHELXL-97
_cell_angle_alpha 90.00
_cell_angle_beta 107.460(6)
_cell_angle_gamma 90.00
_cell_formula_units_Z 4
_cell_length_a 22.058(7)
_cell_length_b 12.811(7)
_cell_length_c 24.390(9)
_cell_measurement_reflns_used 7155
_cell_measurement_temperature 294(2)
_cell_measurement_theta_max 27.78
_cell_measurement_theta_min 2.18
_cell_volume 6575(5)
_computing_cell_refinement 'Bruker SMART'
_computing_data_collection 'Bruker SMART'
_computing_data_reduction 'Bruker SAINT'
_computing_molecular_graphics 'Bruker SHELXTL'
_computing_publication_material 'Bruker SHELXTL'
_computing_structure_refinement 'SHELXL-97 (Sheldrick, 1997)'
_computing_structure_solution 'SHELXS-97 (Sheldrick, 1990)'
_diffrn_ambient_temperature 273(2)
_diffrn_measured_fraction_theta_full 0.998
_diffrn_measured_fraction_theta_max 0.998
_diffrn_measurement_device_type 'CCD area detector'
_diffrn_measurement_method 'phi and omega scans'
_diffrn_radiation_monochromator graphite
_diffrn_radiation_source 'sealed tube'
_diffrn_radiation_type MoK\a
_diffrn_radiation_wavelength 0.71073
_diffrn_reflns_av_R_equivalents 0.0547
_diffrn_reflns_av_sigmaI/netI 0.0558
_diffrn_reflns_limit_h_max 23
_diffrn_reflns_limit_h_min -26
_diffrn_reflns_limit_k_max 15
_diffrn_reflns_limit_k_min -11
_diffrn_reflns_limit_l_max 29
_diffrn_reflns_limit_l_min -26
_diffrn_reflns_number 17152
_diffrn_reflns_theta_full 25.01
_diffrn_reflns_theta_max 25.01
_diffrn_reflns_theta_min 1.86
_exptl_absorpt_coefficient_mu 22.019
_exptl_absorpt_correction_T_max 0.1956
_exptl_absorpt_correction_T_min 0.1096
_exptl_absorpt_correction_type multi-scan
_exptl_absorpt_process_details SADABS
_exptl_crystal_colour BLUE
_exptl_crystal_density_diffrn 3.667
_exptl_crystal_density_meas ?
_exptl_crystal_density_method 'not measured'
_exptl_crystal_description BLOCK
_exptl_crystal_F_000 6444
_exptl_crystal_size_max 0.18
_exptl_crystal_size_mid 0.16
_exptl_crystal_size_min 0.11
_refine_diff_density_max 2.096
_refine_diff_density_min -1.956
_refine_diff_density_rms 0.321
_refine_ls_extinction_method none
_refine_ls_goodness_of_fit_ref 1.142
_refine_ls_hydrogen_treatment constr
_refine_ls_matrix_type full
_refine_ls_number_parameters 615
_refine_ls_number_reflns 5775
_refine_ls_number_restraints 769
_refine_ls_restrained_S_all 1.073
_refine_ls_R_factor_all 0.0599
_refine_ls_R_factor_gt 0.0523
_refine_ls_shift/su_max 0.001
_refine_ls_shift/su_mean 0.000
_refine_ls_structure_factor_coef Fsqd
_refine_ls_weighting_details 'calc w=1/[\s^2^(Fo^2^)+(0.0250P)^2^+528.1191P] where P=(Fo^2^+2Fc^2^)/3'
_refine_ls_weighting_scheme calc
_refine_ls_wR_factor_gt 0.1212
_refine_ls_wR_factor_ref 0.1245
_reflns_number_gt 5064
_reflns_number_total 5775
_reflns_threshold_expression >2sigma(I)
_cod_data_source_file b718523e.txt
_cod_data_source_block 2
_cod_depositor_comments
;
The following automatic conversions were performed:
'_symmetry_cell_setting' value 'Monoclinic' changed to 'monoclinic'
according to '/home/saulius/struct/CIF-dictionaries/cif_core.dic'
dictionary named 'cif_core.dic' version 2.4.1 from
2010-06-29.

'_exptl_absorpt_correction_type' value 'multi-Scan' changed
to 'multi-scan' according to
'/home/saulius/struct/CIF-dictionaries/cif_core.dic' dictionary named
'cif_core.dic' version 2.4.1 from
2010-06-29.

'_refine_ls_hydrogen_treatment' value 'Constr' changed to
'constr' according to '/home/saulius/struct/CIF-dictionaries/cif_core.dic'
dictionary named 'cif_core.dic' version 2.4.1 from 2010-06-29.

Automatic conversion script
Id: cif_fix_enum 1527 2010-12-29 10:47:43Z saulius 

The following automatic conversions were performed:

'_exptl_crystal_density_meas' value 'none' was changed to '?' - the
value is perceived as not measured.

Automatic conversion script
Id: cif_fix_values 3008 2015-01-20 13:52:24Z robertas 
;
_cod_original_cell_volume 6574(5)
_cod_original_sg_symbol_H-M 'C2/c '
_cod_database_code 7201890

loop_
_symmetry_equiv_pos_as_xyz
'x, y, z'
'-x, y, -z+1/2'
'x+1/2, y+1/2, z'
'-x+1/2, y+1/2, -z+1/2'
'-x, -y, -z'
'x, -y, z-1/2'
'-x+1/2, -y+1/2, -z'
'x+1/2, -y+1/2, z-1/2'

loop_
_atom_site_label
_atom_site_type_symbol
_atom_site_fract_x
_atom_site_fract_y
_atom_site_fract_z
_atom_site_U_iso_or_equiv
_atom_site_adp_type
_atom_site_occupancy
_atom_site_symmetry_multiplicity
_atom_site_calc_flag
_atom_site_refinement_flags
_atom_site_disorder_assembly
_atom_site_disorder_group
Gd1 Gd 1.0000 0.52497(8) 0.2500 0.0270(2) Uani 1 2 d S . .
W1 W 0.89034(3) 0.34302(6) -0.02707(3) 0.03727(19) Uani 1 1 d . . .
W2 W 0.86886(3) 0.37785(5) 0.11071(3) 0.03359(18) Uani 1 1 d . . .
W3 W 0.73043(4) 0.27955(6) 0.13886(3) 0.0440(2) Uani 1 1 d . . .
W4 W 0.63594(4) 0.43123(6) 0.02114(3) 0.0396(2) Uani 1 1 d . . .
W5 W 0.65305(3) 0.39701(5) -0.11875(3) 0.03492(18) Uani 1 1 d . . .
W6 W 0.77464(3) 0.52434(5) -0.00946(3) 0.03129(17) Uani 1 1 d . . .
P1 P 0.7500 0.2500 0.0000 0.0226(11) Uani 1 2 d S . .
O1 O 0.9577(7) 0.3869(13) -0.0382(7) 0.073(5) Uani 1 1 d . . .
O2 O 0.9065(10) 0.1996(11) -0.0158(5) 0.090(7) Uani 1 1 d . . .
O3 O 0.8411(6) 0.4652(12) -0.0348(5) 0.058(4) Uani 1 1 d . . .
O4 O 0.9102(6) 0.3601(13) 0.0529(5) 0.061(4) Uani 1 1 d . . .
O5 O 0.8238(6) 0.4904(12) 0.0665(5) 0.059(4) Uani 1 1 d . . .
O6 O 0.9263(6) 0.4405(10) 0.1614(5) 0.055(4) Uani 1 1 d . . .
O7 O 0.8022(9) 0.3659(10) 0.1441(9) 0.093(7) Uani 1 1 d . . .
O8 O 0.7214(6) 0.2930(11) 0.2041(5) 0.051(3) Uani 1 1 d . . .
O9 O 0.6634(10) 0.1910(12) 0.1024(6) 0.099(7) Uani 1 1 d . . .
O10 O 0.6808(9) 0.3931(12) 0.0971(6) 0.092(7) Uani 1 1 d . . .
O11 O 0.5824(6) 0.5157(12) 0.0308(6) 0.060(4) Uani 1 1 d . . .
O12 O 0.6140(6) 0.4243(15) -0.0606(5) 0.069(5) Uani 1 1 d . . .
O13 O 0.7042(6) 0.5196(13) 0.0207(5) 0.061(4) Uani 1 1 d . . .
O14 O 0.6119(8) 0.2653(10) -0.1300(9) 0.088(7) Uani 1 1 d . . .
O15 O 0.6071(6) 0.4649(11) -0.1743(5) 0.058(4) Uani 1 1 d . . .
O16 O 0.7140(9) 0.3349(11) -0.1511(9) 0.088(6) Uani 1 1 d . . .
O17 O 0.7166(6) 0.4954(14) -0.0823(5) 0.066(4) Uani 1 1 d . . .
O18 O 0.7855(9) 0.6520(10) -0.0132(6) 0.071(5) Uani 1 1 d . . .
O19 O 0.7972(8) 0.3344(14) 0.0123(7) 0.019(4) Uani 0.50 1 d PU . .
O20 O 0.7773(10) 0.1430(16) 0.0178(8) 0.030(5) Uani 0.50 1 d P . .
O21 O 0.7880(9) 0.2498(16) 0.0646(8) 0.024(4) Uani 0.50 1 d PU . .
O22 O 0.6971(8) 0.2715(15) 0.0306(8) 0.022(4) Uani 0.50 1 d PU . .
O23 O 1.0518(7) 0.3938(12) 0.2178(6) 0.067(4) Uani 1 1 d D . .
O24 O 1.1014(6) 0.6024(15) 0.2721(9) 0.100(7) Uani 1 1 d D . .
O25 O 1.0037(8) 0.6349(11) 0.3231(6) 0.082(5) Uani 1 1 d D . .
N1 N 1.0583(15) 0.317(2) 0.1302(10) 0.054(6) Uani 0.50 1 d PDU A 1
C1 C 1.0538(19) 0.3094(15) 0.1878(11) 0.051(8) Uani 0.50 1 d PDU A 1
C2 C 1.061(2) 0.1943(18) 0.2034(15) 0.059(9) Uani 0.50 1 d PDU A 1
H2A H 1.1016 0.1792 0.2310 0.071 Uiso 0.50 1 calc PR A 1
H2B H 1.0271 0.1706 0.2185 0.071 Uiso 0.50 1 calc PR A 1
C3 C 1.055(2) 0.146(3) 0.1451(15) 0.073(9) Uani 0.50 1 d PDU A 1
H3A H 1.0115 0.1221 0.1281 0.087 Uiso 0.50 1 calc PR A 1
H3B H 1.0826 0.0860 0.1503 0.087 Uiso 0.50 1 calc PR A 1
C4 C 1.072(3) 0.222(2) 0.104(2) 0.073(9) Uani 0.50 1 d PDU A 1
H4A H 1.1160 0.2172 0.1053 0.088 Uiso 0.50 1 calc PR A 1
H4B H 1.0446 0.2141 0.0648 0.088 Uiso 0.50 1 calc PR A 1
C5 C 1.077(3) 0.417(2) 0.1106(19) 0.081(15) Uani 0.50 1 d PDU A 1
H5A H 1.0775 0.4707 0.1384 0.121 Uiso 0.50 1 calc PR A 1
H5B H 1.0472 0.4360 0.0744 0.121 Uiso 0.50 1 calc PR A 1
H5C H 1.1187 0.4110 0.1062 0.121 Uiso 0.50 1 calc PR A 1
N1' N 1.0661(14) 0.2524(19) 0.1633(13) 0.057(6) Uani 0.50 1 d PDU A 2
C1' C 1.0593(18) 0.3630(19) 0.1691(9) 0.046(7) Uani 0.50 1 d PDU A 2
C2' C 1.058(2) 0.426(2) 0.1160(13) 0.051(8) Uani 0.50 1 d PDU A 2
H2'A H 1.0872 0.4843 0.1245 0.061 Uiso 0.50 1 calc PR A 2
H2'B H 1.0154 0.4503 0.0953 0.061 Uiso 0.50 1 calc PR A 2
C3' C 1.080(2) 0.337(2) 0.0855(18) 0.062(8) Uani 0.50 1 d PDU A 2
H3'A H 1.0629 0.3456 0.0442 0.074 Uiso 0.50 1 calc PR A 2
H3'B H 1.1260 0.3375 0.0955 0.074 Uiso 0.50 1 calc PR A 2
C4' C 1.058(3) 0.233(3) 0.1032(14) 0.071(9) Uani 0.50 1 d PDU A 2
H4'A H 1.0138 0.2189 0.0822 0.085 Uiso 0.50 1 calc PR A 2
H4'B H 1.0842 0.1756 0.0978 0.085 Uiso 0.50 1 calc PR A 2
C5' C 1.038(3) 0.180(3) 0.1962(19) 0.105(18) Uani 0.50 1 d PDU A 2
H5'A H 1.0334 0.2160 0.2292 0.157 Uiso 0.50 1 calc PR A 2
H5'B H 1.0662 0.1216 0.2085 0.157 Uiso 0.50 1 calc PR A 2
H5'C H 0.9978 0.1568 0.1724 0.157 Uiso 0.50 1 calc PR A 2
N2 N 1.2076(11) 0.653(2) 0.3173(14) 0.060(7) Uani 0.50 1 d PDU A 1
C6 C 1.1603(8) 0.604(4) 0.2710(17) 0.062(9) Uani 0.50 1 d PDU A 1
C7 C 1.1956(14) 0.525(3) 0.2453(19) 0.059(9) Uani 0.50 1 d PDU A 1
H7A H 1.1822 0.5295 0.2037 0.071 Uiso 0.50 1 calc PR A 1
H7B H 1.1889 0.4544 0.2566 0.071 Uiso 0.50 1 calc PR A 1
C8 C 1.2646(16) 0.558(3) 0.2705(18) 0.061(8) Uani 0.50 1 d PDU A 1
H8A H 1.2797 0.5872 0.2404 0.073 Uiso 0.50 1 calc PR A 1
H8B H 1.2902 0.4966 0.2856 0.073 Uiso 0.50 1 calc PR A 1
C9 C 1.2727(12) 0.637(3) 0.3184(16) 0.051(8) Uani 0.50 1 d PDU A 1
H9A H 1.2982 0.6099 0.3552 0.061 Uiso 0.50 1 calc PR A 1
H9B H 1.2917 0.7014 0.3102 0.061 Uiso 0.50 1 calc PR A 1
C10 C 1.191(2) 0.741(4) 0.349(2) 0.101(17) Uani 0.50 1 d PDU A 1
H10A H 1.1454 0.7428 0.3414 0.151 Uiso 0.50 1 calc PR A 1
H10B H 1.2046 0.8053 0.3363 0.151 Uiso 0.50 1 calc PR A 1
H10C H 1.2109 0.7321 0.3893 0.151 Uiso 0.50 1 calc PR A 1
N2' N 1.203(2) 0.570(3) 0.2680(18) 0.073(8) Uani 0.50 1 d PDU A 2
C6' C 1.1636(7) 0.603(3) 0.2876(17) 0.043(8) Uani 0.50 1 d PDU A 2
C7' C 1.1880(18) 0.695(4) 0.327(2) 0.072(10) Uani 0.50 1 d PDU A 2
H7'A H 1.1800 0.6875 0.3637 0.087 Uiso 0.50 1 calc PR A 2
H7'B H 1.1709 0.7606 0.3092 0.087 Uiso 0.50 1 calc PR A 2
C8' C 1.2579(18) 0.682(4) 0.332(2) 0.073(9) Uani 0.50 1 d PDU A 2
H8'A H 1.2733 0.7448 0.3182 0.087 Uiso 0.50 1 calc PR A 2
H8'B H 1.2822 0.6714 0.3716 0.087 Uiso 0.50 1 calc PR A 2
C9' C 1.268(2) 0.589(4) 0.296(2) 0.065(9) Uani 0.50 1 d PDU A 2
H9'A H 1.2910 0.6078 0.2699 0.078 Uiso 0.50 1 calc PR A 2
H9'B H 1.2880 0.5310 0.3201 0.078 Uiso 0.50 1 calc PR A 2
C10' C 1.217(3) 0.500(5) 0.225(3) 0.116(17) Uani 0.50 1 d PDU A 2
H10D H 1.1781 0.4738 0.1995 0.174 Uiso 0.50 1 calc PR A 2
H10E H 1.2428 0.4426 0.2444 0.174 Uiso 0.50 1 calc PR A 2
H10F H 1.2398 0.5381 0.2035 0.174 Uiso 0.50 1 calc PR A 2
N3 N 0.9920(15) 0.804(2) 0.3577(13) 0.057(7) Uani 0.50 1 d PDU A 1
C11 C 1.0217(15) 0.7033(19) 0.3649(10) 0.053(8) Uani 0.50 1 d PDU A 1
C12 C 1.0737(17) 0.680(2) 0.4201(13) 0.053(9) Uani 0.50 1 d PDU A 1
H12A H 1.1117 0.6505 0.4138 0.064 Uiso 0.50 1 calc PR A 1
H12B H 1.0595 0.6366 0.4466 0.064 Uiso 0.50 1 calc PR A 1
C13 C 1.0803(16) 0.794(2) 0.4366(15) 0.069(9) Uani 0.50 1 d PDU A 1
H13A H 1.1159 0.8228 0.4260 0.082 Uiso 0.50 1 calc PR A 1
H13B H 1.0906 0.7991 0.4781 0.082 Uiso 0.50 1 calc PR A 1
C14 C 1.0224(16) 0.862(3) 0.4100(14) 0.054(8) Uani 0.50 1 d PDU A 1
H14A H 0.9953 0.8670 0.4346 0.065 Uiso 0.50 1 calc PR A 1
H14B H 1.0345 0.9317 0.4016 0.065 Uiso 0.50 1 calc PR A 1
C15 C 0.942(3) 0.841(6) 0.307(2) 0.102(16) Uani 0.50 1 d PDU A 1
H15A H 0.9287 0.7852 0.2794 0.153 Uiso 0.50 1 calc PR A 1
H15B H 0.9576 0.8980 0.2890 0.153 Uiso 0.50 1 calc PR A 1
H15C H 0.9057 0.8650 0.3178 0.153 Uiso 0.50 1 calc PR A 1
N3' N 1.0231(16) 0.791(2) 0.3821(11) 0.063(7) Uani 0.50 1 d PDU A 2
C11' C 0.9938(16) 0.7339(14) 0.3306(13) 0.054(8) Uani 0.50 1 d PDU A 2
C12' C 0.937(2) 0.800(3) 0.299(2) 0.072(10) Uani 0.50 1 d PDU A 2
H12C H 0.8981 0.7715 0.3035 0.086 Uiso 0.50 1 calc PR A 2
H12D H 0.9332 0.8046 0.2585 0.086 Uiso 0.50 1 calc PR A 2
C13' C 0.950(2) 0.908(3) 0.3271(16) 0.079(10) Uani 0.50 1 d PDU A 2
H13C H 0.9110 0.9406 0.3278 0.094 Uiso 0.50 1 calc PR A 2
H13D H 0.9710 0.9520 0.3059 0.094 Uiso 0.50 1 calc PR A 2
C14' C 0.993(2) 0.890(3) 0.3879(15) 0.070(9) Uani 0.50 1 d PDU A 2
H14C H 1.0247 0.9448 0.4000 0.084 Uiso 0.50 1 calc PR A 2
H14D H 0.9693 0.8844 0.4151 0.084 Uiso 0.50 1 calc PR A 2
C15' C 1.066(3) 0.739(4) 0.4326(16) 0.105(16) Uani 0.50 1 d PDU A 2
H15D H 1.0738 0.6691 0.4227 0.157 Uiso 0.50 1 calc PR A 2
H15E H 1.0466 0.7379 0.4630 0.157 Uiso 0.50 1 calc PR A 2
H15F H 1.1054 0.7768 0.4452 0.157 Uiso 0.50 1 calc PR A 2

loop_
_atom_site_aniso_label
_atom_site_aniso_U_11
_atom_site_aniso_U_22
_atom_site_aniso_U_33
_atom_site_aniso_U_23
_atom_site_aniso_U_13
_atom_site_aniso_U_12
Gd1 0.0292(5) 0.0218(6) 0.0226(5) 0.000 -0.0036(4) 0.000
W1 0.0369(4) 0.0398(4) 0.0305(4) 0.0070(3) 0.0033(3) -0.0087(3)
W2 0.0372(4) 0.0287(4) 0.0290(3) -0.0086(3) 0.0009(3) -0.0076(3)
W3 0.0790(6) 0.0342(4) 0.0231(3) -0.0015(3) 0.0220(4) -0.0003(4)
W4 0.0498(4) 0.0322(4) 0.0313(4) -0.0017(3) 0.0038(3) 0.0177(3)
W5 0.0434(4) 0.0301(4) 0.0280(3) 0.0110(3) 0.0058(3) 0.0108(3)
W6 0.0378(4) 0.0186(3) 0.0299(3) 0.0020(3) -0.0014(3) -0.0003(3)
P1 0.030(3) 0.017(3) 0.018(2) 0.000(2) 0.003(2) 0.005(2)
O1 0.048(8) 0.097(13) 0.083(11) 0.056(10) 0.032(8) 0.014(8)
O2 0.164(17) 0.034(8) 0.029(7) 0.012(6) -0.037(9) -0.038(9)
O3 0.062(8) 0.085(11) 0.022(6) 0.017(6) 0.006(6) 0.044(8)
O4 0.053(8) 0.103(12) 0.023(6) 0.013(7) 0.005(6) 0.033(8)
O5 0.060(9) 0.087(11) 0.031(7) 0.007(7) 0.014(6) 0.030(8)
O6 0.060(8) 0.046(8) 0.036(7) -0.020(6) -0.021(6) 0.014(7)
O7 0.129(15) 0.009(6) 0.19(2) -0.001(9) 0.122(15) 0.007(8)
O8 0.064(8) 0.062(9) 0.032(6) -0.003(6) 0.023(6) 0.001(7)
O9 0.154(17) 0.050(10) 0.043(8) 0.026(7) -0.046(10) -0.007(10)
O10 0.131(15) 0.043(9) 0.052(9) 0.002(7) -0.051(10) -0.006(9)
O11 0.056(8) 0.067(10) 0.059(9) -0.013(7) 0.022(7) 0.017(7)
O12 0.041(7) 0.135(15) 0.029(6) -0.015(8) 0.007(6) -0.014(8)
O13 0.046(8) 0.102(12) 0.034(7) -0.023(7) 0.011(6) -0.014(8)
O14 0.114(13) 0.008(6) 0.18(2) 0.006(8) 0.109(14) 0.001(7)
O15 0.053(8) 0.060(9) 0.039(7) 0.023(6) -0.020(6) -0.015(7)
O16 0.118(14) 0.038(8) 0.154(17) 0.010(10) 0.111(14) 0.013(9)
O17 0.045(8) 0.120(14) 0.024(6) -0.007(7) -0.003(6) -0.015(8)
O18 0.140(15) 0.020(7) 0.050(8) 0.003(6) 0.022(9) -0.008(8)
O19 0.020(7) 0.017(7) 0.019(7) -0.002(6) 0.002(6) -0.003(6)
O20 0.044(12) 0.020(11) 0.022(10) 0.011(9) 0.001(9) 0.009(9)
O21 0.028(7) 0.026(8) 0.013(7) 0.009(6) 0.000(6) 0.003(6)
O22 0.020(7) 0.023(8) 0.023(7) 0.004(6) 0.005(6) 0.000(6)
O23 0.055(9) 0.078(11) 0.062(9) -0.023(8) 0.007(7) 0.026(8)
O24 0.032(8) 0.112(15) 0.134(16) 0.072(13) -0.006(9) -0.019(9)
O25 0.108(13) 0.061(10) 0.061(10) -0.026(8) 0.001(9) 0.036(10)
N1 0.054(7) 0.055(7) 0.053(7) -0.001(5) 0.016(5) 0.001(5)
C1 0.050(9) 0.052(9) 0.052(9) 0.000(5) 0.015(5) 0.000(5)
C2 0.057(10) 0.058(10) 0.060(10) 0.002(5) 0.016(5) -0.001(5)
C3 0.072(10) 0.072(10) 0.074(10) 0.000(5) 0.021(5) 0.001(5)
C4 0.072(10) 0.074(10) 0.072(10) -0.003(5) 0.020(5) 0.002(5)
C5 0.081(15) 0.080(15) 0.081(15) 0.002(5) 0.024(6) -0.001(5)
N1' 0.057(7) 0.058(7) 0.057(7) -0.001(5) 0.018(5) -0.002(5)
C1' 0.046(8) 0.046(8) 0.046(8) 0.001(5) 0.013(5) 0.001(5)
C2' 0.051(9) 0.051(9) 0.052(9) 0.003(5) 0.016(5) -0.003(5)
C3' 0.062(9) 0.063(9) 0.061(9) -0.001(5) 0.020(5) 0.000(5)
C4' 0.071(10) 0.071(10) 0.071(10) -0.003(5) 0.021(5) 0.004(5)
C5' 0.105(19) 0.104(19) 0.105(19) 0.002(5) 0.030(7) -0.001(5)
N2 0.059(8) 0.060(8) 0.061(8) 0.001(5) 0.017(5) -0.002(5)
C6 0.061(10) 0.060(10) 0.062(10) 0.002(5) 0.016(5) -0.002(5)
C7 0.060(10) 0.058(10) 0.059(10) 0.000(5) 0.018(5) 0.001(5)
C8 0.060(9) 0.061(9) 0.061(9) 0.001(5) 0.018(5) 0.000(5)
C9 0.051(9) 0.051(9) 0.051(9) -0.001(5) 0.015(5) 0.000(5)
C10 0.101(17) 0.101(17) 0.100(17) 0.000(5) 0.030(7) 0.000(5)
N2' 0.073(8) 0.073(8) 0.073(8) 0.001(5) 0.021(5) 0.000(5)
C6' 0.044(9) 0.044(9) 0.042(9) 0.005(5) 0.013(5) -0.004(5)
C7' 0.072(10) 0.071(10) 0.073(10) 0.000(5) 0.021(5) 0.000(5)
C8' 0.072(10) 0.073(10) 0.073(10) 0.001(5) 0.020(5) 0.000(5)
C9' 0.064(9) 0.065(10) 0.065(10) 0.001(5) 0.019(5) 0.001(5)
C10' 0.116(18) 0.116(18) 0.115(18) 0.001(5) 0.034(7) 0.000(5)
N3 0.055(8) 0.056(8) 0.057(8) -0.002(5) 0.016(5) -0.001(5)
C11 0.054(9) 0.053(9) 0.053(9) -0.001(5) 0.018(5) 0.000(5)
C12 0.055(9) 0.052(9) 0.054(9) 0.000(5) 0.017(5) 0.001(5)
C13 0.070(10) 0.067(10) 0.068(10) -0.001(5) 0.019(5) -0.001(5)
C14 0.055(9) 0.053(9) 0.054(9) -0.002(5) 0.016(5) 0.001(5)
C15 0.101(17) 0.101(17) 0.102(17) -0.001(5) 0.029(7) 0.000(5)
N3' 0.064(8) 0.062(8) 0.063(8) -0.001(5) 0.019(5) 0.001(5)
C11' 0.052(9) 0.054(9) 0.056(9) -0.002(5) 0.017(5) 0.000(5)
C12' 0.071(11) 0.071(11) 0.073(11) 0.000(5) 0.021(5) 0.000(5)
C13' 0.078(11) 0.078(11) 0.080(11) -0.002(5) 0.023(5) 0.000(5)
C14' 0.070(10) 0.070(10) 0.071(10) -0.002(5) 0.021(5) 0.000(5)
C15' 0.105(17) 0.105(17) 0.105(17) 0.002(5) 0.032(7) 0.000(5)

loop_
_atom_type_symbol
_atom_type_description
_atom_type_scat_dispersion_real
_atom_type_scat_dispersion_imag
_atom_type_scat_source
C C 0.0033 0.0016 'International Tables Vol C Tables 4.2.6.8 and 6.1.1.4'
H H 0.0000 0.0000 'International Tables Vol C Tables 4.2.6.8 and 6.1.1.4'
N N 0.0061 0.0033 'International Tables Vol C Tables 4.2.6.8 and 6.1.1.4'
O O 0.0106 0.0060 'International Tables Vol C Tables 4.2.6.8 and 6.1.1.4'
P P 0.1023 0.0942 'International Tables Vol C Tables 4.2.6.8 and 6.1.1.4'
W W -0.8490 6.8722 'International Tables Vol C Tables 4.2.6.8 and 6.1.1.4'
Gd Gd -0.1653 3.9035 'International Tables Vol C Tables 4.2.6.8 and 6.1.1.4'

loop_
_geom_angle_atom_site_label_1
_geom_angle_atom_site_label_2
_geom_angle_atom_site_label_3
_geom_angle
_geom_angle_site_symmetry_1
_geom_angle_site_symmetry_3
_geom_angle_publ_flag
O25 Gd1 O25 102.7(9) . 2_755 ?
O25 Gd1 O23 95.2(6) . 2_755 ?
O25 Gd1 O23 145.4(5) 2_755 2_755 ?
O25 Gd1 O23 145.4(5) . . ?
O25 Gd1 O23 95.2(6) 2_755 . ?
O23 Gd1 O23 86.1(9) 2_755 . ?
O25 Gd1 O24 75.5(8) . . ?
O25 Gd1 O24 74.0(6) 2_755 . ?
O23 Gd1 O24 139.8(5) 2_755 . ?
O23 Gd1 O24 81.5(7) . . ?
O25 Gd1 O24 74.0(6) . 2_755 ?
O25 Gd1 O24 75.5(8) 2_755 2_755 ?
O23 Gd1 O24 81.5(7) 2_755 2_755 ?
O23 Gd1 O24 139.8(5) . 2_755 ?
O24 Gd1 O24 130.2(9) . 2_755 ?
O25 Gd1 O6 143.7(5) . . ?
O25 Gd1 O6 74.3(5) 2_755 . ?
O23 Gd1 O6 73.8(5) 2_755 . ?
O23 Gd1 O6 69.7(5) . . ?
O24 Gd1 O6 134.4(6) . . ?
O24 Gd1 O6 70.2(5) 2_755 . ?
O25 Gd1 O6 74.3(5) . 2_755 ?
O25 Gd1 O6 143.7(5) 2_755 2_755 ?
O23 Gd1 O6 69.7(5) 2_755 2_755 ?
O23 Gd1 O6 73.8(5) . 2_755 ?
O24 Gd1 O6 70.2(5) . 2_755 ?
O24 Gd1 O6 134.4(6) 2_755 2_755 ?
O6 Gd1 O6 129.2(6) . 2_755 ?
O1 W1 O2 102.2(9) . . ?
O1 W1 O4 100.7(7) . . ?
O2 W1 O4 89.3(6) . . ?
O1 W1 O3 102.5(7) . . ?
O2 W1 O3 155.2(8) . . ?
O4 W1 O3 87.4(6) . . ?
O1 W1 O9 104.1(9) . 7_655 ?
O2 W1 O9 87.3(6) . 7_655 ?
O4 W1 O9 155.1(8) . 7_655 ?
O3 W1 O9 85.5(7) . 7_655 ?
O1 W1 O22 159.2(8) . 7_655 ?
O2 W1 O22 61.5(8) . 7_655 ?
O4 W1 O22 92.4(7) . 7_655 ?
O3 W1 O22 94.1(7) . 7_655 ?
O9 W1 O22 64.4(7) 7_655 7_655 ?
O1 W1 O19 159.4(8) . . ?
O2 W1 O19 92.4(8) . . ?
O4 W1 O19 64.7(6) . . ?
O3 W1 O19 64.0(6) . . ?
O9 W1 O19 90.8(8) 7_655 . ?
O22 W1 O19 41.3(6) 7_655 . ?
O6 W2 O7 103.5(8) . . ?
O6 W2 O5 101.9(6) . . ?
O7 W2 O5 87.9(7) . . ?
O6 W2 O4 100.3(7) . . ?
O7 W2 O4 156.2(8) . . ?
O5 W2 O4 87.5(5) . . ?
O6 W2 O14 102.3(8) . 7_655 ?
O7 W2 O14 87.7(6) . 7_655 ?
O5 W2 O14 155.7(8) . 7_655 ?
O4 W2 O14 87.0(7) . 7_655 ?
O6 W2 O21 160.9(6) . . ?
O7 W2 O21 65.7(7) . . ?
O5 W2 O21 93.6(6) . . ?
O4 W2 O21 91.4(7) . . ?
O14 W2 O21 62.9(7) 7_655 . ?
O6 W2 O19 158.0(7) . . ?
O7 W2 O19 92.7(8) . . ?
O5 W2 O19 63.3(6) . . ?
O4 W2 O19 64.5(6) . . ?
O14 W2 O19 93.0(8) 7_655 . ?
O21 W2 O19 41.0(6) . . ?
O8 W3 O9 102.3(8) . . ?
O8 W3 O16 100.8(7) . 7_655 ?
O9 W3 O16 89.3(8) . 7_655 ?
O8 W3 O7 102.2(8) . . ?
O9 W3 O7 155.5(9) . . ?
O16 W3 O7 87.3(7) 7_655 . ?
O8 W3 O10 102.4(8) . . ?
O9 W3 O10 87.9(7) . . ?
O16 W3 O10 156.7(8) 7_655 . ?
O7 W3 O10 85.7(8) . . ?
O8 W3 O22 157.0(6) . . ?
O9 W3 O22 62.3(7) . . ?
O16 W3 O22 96.1(7) 7_655 . ?
O7 W3 O22 94.0(8) . . ?
O10 W3 O22 62.3(7) . . ?
O11 W4 O10 102.3(8) . . ?
O11 W4 O13 102.3(7) . . ?
O10 W4 O13 88.7(7) . . ?
O11 W4 O2 103.0(9) . 7_655 ?
O10 W4 O2 86.7(6) . 7_655 ?
O13 W4 O2 154.7(8) . 7_655 ?
O11 W4 O12 102.1(7) . . ?
O10 W4 O12 155.4(8) . . ?
O13 W4 O12 88.5(6) . . ?
O2 W4 O12 85.6(7) 7_655 . ?
O11 W4 O22 158.5(7) . . ?
O10 W4 O22 64.8(7) . . ?
O13 W4 O22 94.8(6) . . ?
O2 W4 O22 60.8(8) 7_655 . ?
O12 W4 O22 91.1(7) . . ?
O15 W5 O14 101.4(8) . . ?
O15 W5 O17 102.6(6) . . ?
O14 W5 O17 156.0(8) . . ?
O15 W5 O12 102.0(7) . . ?
O14 W5 O12 88.2(7) . . ?
O17 W5 O12 88.0(6) . . ?
O15 W5 O16 102.2(8) . . ?
O14 W5 O16 86.3(6) . . ?
O17 W5 O16 87.6(7) . . ?
O12 W5 O16 155.8(8) . . ?
O15 W5 O21 159.4(7) . 7_655 ?
O14 W5 O21 63.1(8) . 7_655 ?
O17 W5 O21 93.4(7) . 7_655 ?
O12 W5 O21 91.4(7) . 7_655 ?
O16 W5 O21 65.1(7) . 7_655 ?
O18 W6 O17 102.1(7) . . ?
O18 W6 O5 103.3(7) . . ?
O17 W6 O5 154.4(7) . . ?
O18 W6 O13 101.6(8) . . ?
O17 W6 O13 87.5(6) . . ?
O5 W6 O13 84.8(6) . . ?
O18 W6 O3 103.6(8) . . ?
O17 W6 O3 89.3(6) . . ?
O5 W6 O3 87.4(5) . . ?
O13 W6 O3 154.7(7) . . ?
O18 W6 O20 160.9(8) . 7_655 ?
O17 W6 O20 64.9(7) . 7_655 ?
O5 W6 O20 89.8(7) . 7_655 ?
O13 W6 O20 65.3(7) . 7_655 ?
O3 W6 O20 90.7(7) . 7_655 ?
O18 W6 O19 160.9(7) . . ?
O17 W6 O19 92.5(7) . . ?
O5 W6 O19 63.4(6) . . ?
O13 W6 O19 91.2(6) . . ?
O3 W6 O19 63.9(6) . . ?
O20 W6 O19 38.2(6) 7_655 . ?
O19 P1 O19 180(2) 7_655 . ?
O19 P1 O20 65.6(11) 7_655 . ?
O19 P1 O20 114.4(11) . . ?
O19 P1 O20 114.4(11) 7_655 7_655 ?
O19 P1 O20 65.6(11) . 7_655 ?
O20 P1 O20 180(2) . 7_655 ?
O19 P1 O21 70.1(10) 7_655 7_655 ?
O19 P1 O21 109.9(10) . 7_655 ?
O20 P1 O21 110.0(11) . 7_655 ?
O20 P1 O21 70.0(11) 7_655 7_655 ?
O19 P1 O21 109.9(10) 7_655 . ?
O19 P1 O21 70.1(10) . . ?
O20 P1 O21 70.0(11) . . ?
O20 P1 O21 110.0(11) 7_655 . ?
O21 P1 O21 180.0(7) 7_655 . ?
O19 P1 O22 110.7(10) 7_655 7_655 ?
O19 P1 O22 69.3(10) . 7_655 ?
O20 P1 O22 72.0(10) . 7_655 ?
O20 P1 O22 108.0(10) 7_655 7_655 ?
O21 P1 O22 76.8(10) 7_655 7_655 ?
O21 P1 O22 103.2(10) . 7_655 ?
O19 P1 O22 69.3(10) 7_655 . ?
O19 P1 O22 110.7(10) . . ?
O20 P1 O22 108.0(10) . . ?
O20 P1 O22 72.0(10) 7_655 . ?
O21 P1 O22 103.2(10) 7_655 . ?
O21 P1 O22 76.8(10) . . ?
O22 P1 O22 180.0(10) 7_655 . ?
W1 O2 W4 141.5(12) . 7_655 ?
W1 O3 W6 140.7(8) . . ?
W1 O4 W2 140.0(7) . . ?
W2 O5 W6 141.3(8) . . ?
W2 O6 Gd1 169.0(9) . . ?
W2 O7 W3 139.2(9) . . ?
W3 O9 W1 140.4(10) . 7_655 ?
W4 O10 W3 140.0(10) . . ?
W5 O12 W4 139.4(8) . . ?
W4 O13 W6 139.9(8) . . ?
W5 O14 W2 139.2(11) . 7_655 ?
W3 O16 W5 139.6(9) 7_655 . ?
W6 O17 W5 140.2(9) . . ?
P1 O19 O20 58.4(10) . 7_655 ?
P1 O19 O21 57.1(9) . . ?
O20 O19 O21 96.8(13) 7_655 . ?
P1 O19 O22 58.5(9) . 7_655 ?
O20 O19 O22 96.6(13) 7_655 7_655 ?
O21 O19 O22 90.0(12) . 7_655 ?
P1 O19 W6 126.0(10) . . ?
O20 O19 W6 67.6(10) 7_655 . ?
O21 O19 W6 134.7(11) . . ?
O22 O19 W6 132.4(11) 7_655 . ?
P1 O19 W2 124.3(10) . . ?
O20 O19 W2 131.2(12) 7_655 . ?
O21 O19 W2 67.3(9) . . ?
O22 O19 W2 127.5(11) 7_655 . ?
W6 O19 W2 90.9(6) . . ?
P1 O19 W1 124.4(10) . . ?
O20 O19 W1 131.0(12) 7_655 . ?
O21 O19 W1 126.7(11) . . ?
O22 O19 W1 65.8(8) 7_655 . ?
W6 O19 W1 90.6(6) . . ?
W2 O19 W1 90.2(6) . . ?
P1 O20 O19 56.0(9) . 7_655 ?
P1 O20 O21 56.0(9) . . ?
O19 O20 O21 94.3(14) 7_655 . ?
P1 O20 O22 56.0(9) . 7_655 ?
O19 O20 O22 94.0(13) 7_655 7_655 ?
O21 O20 O22 86.8(12) . 7_655 ?
P1 O20 W6 130.2(12) . 7_655 ?
O19 O20 W6 74.2(10) 7_655 7_655 ?
O21 O20 W6 135.8(12) . 7_655 ?
O22 O20 W6 135.5(12) 7_655 7_655 ?
P1 O21 O19 52.9(8) . . ?
P1 O21 O20 54.0(9) . . ?
O19 O21 O20 91.8(12) . . ?
P1 O21 W2 124.6(10) . . ?
O19 O21 W2 71.8(9) . . ?
O20 O21 W2 139.8(12) . . ?
P1 O21 W5 126.3(11) . 7_655 ?
O19 O21 W5 136.1(12) . 7_655 ?
O20 O21 W5 72.3(9) . 7_655 ?
W2 O21 W5 94.1(6) . 7_655 ?
P1 O22 O19 52.1(8) . 7_655 ?
P1 O22 O20 52.0(8) . 7_655 ?
O19 O22 O20 89.3(12) 7_655 7_655 ?
P1 O22 W1 124.9(10) . 7_655 ?
O19 O22 W1 72.8(9) 7_655 7_655 ?
O20 O22 W1 138.3(12) 7_655 7_655 ?
P1 O22 W4 124.7(10) . . ?
O19 O22 W4 137.7(11) 7_655 . ?
O20 O22 W4 72.7(9) 7_655 . ?
W1 O22 W4 95.4(6) 7_655 . ?
P1 O22 W3 118.3(9) . . ?
O19 O22 W3 127.6(11) 7_655 . ?
O20 O22 W3 127.2(11) 7_655 . ?
W1 O22 W3 92.4(6) 7_655 . ?
W4 O22 W3 92.5(6) . . ?
C1' O23 C1 37.9(15) . . ?
C1' O23 Gd1 137.9(16) . . ?
C1 O23 Gd1 154(2) . . ?
C6 O24 C6' 17(3) . . ?
C6 O24 Gd1 152(2) . . ?
C6' O24 Gd1 155(2) . . ?
C11' O25 C11 43.0(17) . . ?
C11' O25 Gd1 138.4(17) . . ?
C11 O25 Gd1 164(2) . . ?
C1 N1 C4 117(2) . . ?
C1 N1 C5 119.1(15) . . ?
C4 N1 C5 118.4(15) . . ?
O23 C1 N1 120.6(19) . . ?
O23 C1 C2 133(2) . . ?
N1 C1 C2 106.3(19) . . ?
C3 C2 C1 101(3) . . ?
C3 C2 H2A 111.6 . . ?
C1 C2 H2A 111.6 . . ?
C3 C2 H2B 111.6 . . ?
C1 C2 H2B 111.6 . . ?
H2A C2 H2B 109.4 . . ?
C2 C3 C4 113(3) . . ?
C2 C3 H3A 109.0 . . ?
C4 C3 H3A 109.0 . . ?
C2 C3 H3B 109.0 . . ?
C4 C3 H3B 109.0 . . ?
H3A C3 H3B 107.8 . . ?
N1 C4 C3 97(3) . . ?
N1 C4 H4A 112.3 . . ?
C3 C4 H4A 112.3 . . ?
N1 C4 H4B 112.3 . . ?
C3 C4 H4B 112.3 . . ?
H4A C4 H4B 109.9 . . ?
N1 C5 H5A 109.5 . . ?
N1 C5 H5B 109.5 . . ?
H5A C5 H5B 109.5 . . ?
N1 C5 H5C 109.5 . . ?
H5A C5 H5C 109.5 . . ?
H5B C5 H5C 109.5 . . ?
C1' N1' C4' 107(3) . . ?
C1' N1' C5' 119.4(16) . . ?
C4' N1' C5' 120.0(16) . . ?
O23 C1' N1' 115.6(19) . . ?
O23 C1' C2' 130(2) . . ?
N1' C1' C2' 115(2) . . ?
C1' C2' C3' 95(2) . . ?
C1' C2' H2'A 112.7 . . ?
C3' C2' H2'A 112.7 . . ?
C1' C2' H2'B 112.7 . . ?
C3' C2' H2'B 112.7 . . ?
H2'A C2' H2'B 110.2 . . ?
C4' C3' C2' 110(3) . . ?
C4' C3' H3'A 109.7 . . ?
C2' C3' H3'A 109.7 . . ?
C4' C3' H3'B 109.7 . . ?
C2' C3' H3'B 109.7 . . ?
H3'A C3' H3'B 108.2 . . ?
N1' C4' C3' 101(3) . . ?
N1' C4' H4'A 111.7 . . ?
C3' C4' H4'A 111.7 . . ?
N1' C4' H4'B 111.7 . . ?
C3' C4' H4'B 111.7 . . ?
H4'A C4' H4'B 109.4 . . ?
N1' C5' H5'A 109.5 . . ?
N1' C5' H5'B 109.5 . . ?
H5'A C5' H5'B 109.5 . . ?
N1' C5' H5'C 109.5 . . ?
H5'A C5' H5'C 109.5 . . ?
H5'B C5' H5'C 109.5 . . ?
C6 N2 C9 116(2) . . ?
C6 N2 C10 120.8(16) . . ?
C9 N2 C10 120.4(15) . . ?
O24 C6 N2 119(2) . . ?
O24 C6 C7 130(3) . . ?
N2 C6 C7 106(2) . . ?
C6 C7 C8 103(2) . . ?
C6 C7 H7A 111.1 . . ?
C8 C7 H7A 111.1 . . ?
C6 C7 H7B 111.1 . . ?
C8 C7 H7B 111.1 . . ?
H7A C7 H7B 109.1 . . ?
C7 C8 C9 112(3) . . ?
C7 C8 H8A 109.3 . . ?
C9 C8 H8A 109.3 . . ?
C7 C8 H8B 109.3 . . ?
C9 C8 H8B 109.3 . . ?
H8A C8 H8B 108.0 . . ?
N2 C9 C8 101(2) . . ?
N2 C9 H9A 111.5 . . ?
C8 C9 H9A 111.5 . . ?
N2 C9 H9B 111.5 . . ?
C8 C9 H9B 111.5 . . ?
H9A C9 H9B 109.3 . . ?
N2 C10 H10A 109.5 . . ?
N2 C10 H10B 109.5 . . ?
H10A C10 H10B 109.5 . . ?
N2 C10 H10C 109.5 . . ?
H10A C10 H10C 109.5 . . ?
H10B C10 H10C 109.5 . . ?
C6' N2' C9' 120(4) . . ?
C6' N2' C10' 146(5) . . ?
C9' N2' C10' 93(4) . . ?
N2' C6' O24 136(4) . . ?
N2' C6' C7' 111(3) . . ?
O24 C6' C7' 109(3) . . ?
C6' C7' C8' 97(3) . . ?
C6' C7' H7'A 112.4 . . ?
C8' C7' H7'A 112.4 . . ?
C6' C7' H7'B 112.4 . . ?
C8' C7' H7'B 112.4 . . ?
H7'A C7' H7'B 109.9 . . ?
C9' C8' C7' 111(3) . . ?
C9' C8' H8'A 109.5 . . ?
C7' C8' H8'A 109.5 . . ?
C9' C8' H8'B 109.5 . . ?
C7' C8' H8'B 109.5 . . ?
H8'A C8' H8'B 108.1 . . ?
N2' C9' C8' 97(4) . . ?
N2' C9' H9'A 112.3 . . ?
C8' C9' H9'A 112.3 . . ?
N2' C9' H9'B 112.3 . . ?
C8' C9' H9'B 112.3 . . ?
H9'A C9' H9'B 109.9 . . ?
N2' C10' H10D 109.5 . . ?
N2' C10' H10E 109.5 . . ?
H10D C10' H10E 109.5 . . ?
N2' C10' H10F 109.5 . . ?
H10D C10' H10F 109.5 . . ?
H10E C10' H10F 109.5 . . ?
C11 N3 C14 106(2) . . ?
C11 N3 C15 126(4) . . ?
C14 N3 C15 128(4) . . ?
O25 C11 N3 119(2) . . ?
O25 C11 C12 122(2) . . ?
N3 C11 C12 119.0(16) . . ?
C11 C12 C13 91.7(7) . . ?
C11 C12 H12A 113.3 . . ?
C13 C12 H12A 113.3 . . ?
C11 C12 H12B 113.3 . . ?
C13 C12 H12B 113.3 . . ?
H12A C12 H12B 110.7 . . ?
C12 C13 C14 116(2) . . ?
C12 C13 H13A 108.3 . . ?
C14 C13 H13A 108.3 . . ?
C12 C13 H13B 108.3 . . ?
C14 C13 H13B 108.3 . . ?
H13A C13 H13B 107.4 . . ?
N3 C14 C13 101(2) . . ?
N3 C14 H14A 111.5 . . ?
C13 C14 H14A 111.5 . . ?
N3 C14 H14B 111.5 . . ?
C13 C14 H14B 111.5 . . ?
H14A C14 H14B 109.4 . . ?
N3 C15 H15A 109.5 . . ?
N3 C15 H15B 109.5 . . ?
H15A C15 H15B 109.5 . . ?
N3 C15 H15C 109.5 . . ?
H15A C15 H15C 109.5 . . ?
H15B C15 H15C 109.5 . . ?
C11' N3' C14' 116(2) . . ?
C11' N3' C15' 120.7(16) . . ?
C14' N3' C15' 120.6(15) . . ?
O25 C11' N3' 125(2) . . ?
O25 C11' C12' 128(3) . . ?
N3' C11' C12' 104(2) . . ?
C11' C12' C13' 105(3) . . ?
C11' C12' H12C 110.7 . . ?
C13' C12' H12C 110.7 . . ?
C11' C12' H12D 110.7 . . ?
C13' C12' H12D 110.7 . . ?
H12C C12' H12D 108.8 . . ?
C12' C13' C14' 106(3) . . ?
C12' C13' H13C 110.5 . . ?
C14' C13' H13C 110.5 . . ?
C12' C13' H13D 110.5 . . ?
C14' C13' H13D 110.5 . . ?
H13C C13' H13D 108.7 . . ?
N3' C14' C13' 102(3) . . ?
N3' C14' H14C 111.4 . . ?
C13' C14' H14C 111.4 . . ?
N3' C14' H14D 111.4 . . ?
C13' C14' H14D 111.4 . . ?
H14C C14' H14D 109.3 . . ?
N3' C15' H15D 109.5 . . ?
N3' C15' H15E 109.5 . . ?
H15D C15' H15E 109.5 . . ?
N3' C15' H15F 109.5 . . ?
H15D C15' H15F 109.5 . . ?
H15E C15' H15F 109.5 . . ?

loop_
_geom_bond_atom_site_label_1
_geom_bond_atom_site_label_2
_geom_bond_distance
_geom_bond_site_symmetry_2
_geom_bond_publ_flag
Gd1 O25 2.255(13) . ?
Gd1 O25 2.255(13) 2_755 ?
Gd1 O23 2.299(12) 2_755 ?
Gd1 O23 2.299(12) . ?
Gd1 O24 2.357(13) . ?
Gd1 O24 2.357(13) 2_755 ?
Gd1 O6 2.526(11) . ?
Gd1 O6 2.526(11) 2_755 ?
W1 O1 1.684(13) . ?
W1 O2 1.877(14) . ?
W1 O4 1.880(12) . ?
W1 O3 1.881(13) . ?
W1 O9 1.915(14) 7_655 ?
W1 O22 2.404(18) 7_655 ?
W1 O19 2.517(17) . ?
W2 O6 1.684(12) . ?
W2 O7 1.889(14) . ?
W2 O5 1.894(14) . ?
W2 O4 1.908(12) . ?
W2 O14 1.910(13) 7_655 ?
W2 O21 2.44(2) . ?
W2 O19 2.509(17) . ?
W3 O8 1.671(11) . ?
W3 O9 1.863(17) . ?
W3 O16 1.877(15) 7_655 ?
W3 O7 1.904(16) . ?
W3 O10 1.919(15) . ?
W3 O22 2.522(18) . ?
W4 O11 1.671(13) . ?
W4 O10 1.884(14) . ?
W4 O13 1.887(14) . ?
W4 O2 1.905(14) 7_655 ?
W4 O12 1.907(12) . ?
W4 O22 2.423(19) . ?
W5 O15 1.671(11) . ?
W5 O14 1.896(14) . ?
W5 O17 1.897(14) . ?
W5 O12 1.899(13) . ?
W5 O16 1.924(13) . ?
W5 O21 2.438(18) 7_655 ?
W6 O18 1.660(12) . ?
W6 O17 1.888(12) . ?
W6 O5 1.895(12) . ?
W6 O13 1.908(13) . ?
W6 O3 1.910(12) . ?
W6 O20 2.41(2) 7_655 ?
W6 O19 2.508(19) . ?
P1 O19 1.468(18) 7_655 ?
P1 O19 1.468(18) . ?
P1 O20 1.507(19) . ?
P1 O20 1.507(19) 7_655 ?
P1 O21 1.546(18) 7_655 ?
P1 O21 1.546(18) . ?
P1 O22 1.587(18) 7_655 ?
P1 O22 1.587(18) . ?
O2 W4 1.905(14) 7_655 ?
O9 W1 1.915(14) 7_655 ?
O14 W2 1.910(13) 7_655 ?
O16 W3 1.877(15) 7_655 ?
O19 O20 1.61(3) 7_655 ?
O19 O21 1.73(2) . ?
O19 O22 1.74(3) 7_655 ?
O20 O19 1.61(3) 7_655 ?
O20 O21 1.75(3) . ?
O20 O22 1.82(3) 7_655 ?
O20 W6 2.41(2) 7_655 ?
O21 W5 2.438(18) 7_655 ?
O22 O19 1.74(3) 7_655 ?
O22 O20 1.82(3) 7_655 ?
O22 W1 2.404(18) 7_655 ?
O23 C1' 1.308(10) . ?
O23 C1 1.314(10) . ?
O24 C6 1.308(10) . ?
O24 C6' 1.310(10) . ?
O25 C11' 1.309(10) . ?
O25 C11 1.311(9) . ?
N1 C1 1.439(9) . ?
N1 C4 1.445(10) . ?
N1 C5 1.472(9) . ?
C1 C2 1.519(10) . ?
C2 C3 1.519(10) . ?
C2 H2A 0.9700 . ?
C2 H2B 0.9700 . ?
C3 C4 1.521(10) . ?
C3 H3A 0.9700 . ?
C3 H3B 0.9700 . ?
C4 H4A 0.9700 . ?
C4 H4B 0.9700 . ?
C5 H5A 0.9600 . ?
C5 H5B 0.9600 . ?
C5 H5C 0.9600 . ?
N1' C1' 1.436(10) . ?
N1' C4' 1.444(10) . ?
N1' C5' 1.469(10) . ?
C1' C2' 1.518(10) . ?
C2' C3' 1.524(10) . ?
C2' H2'A 0.9700 . ?
C2' H2'B 0.9700 . ?
C3' C4' 1.523(10) . ?
C3' H3'A 0.9700 . ?
C3' H3'B 0.9700 . ?
C4' H4'A 0.9700 . ?
C4' H4'B 0.9700 . ?
C5' H5'A 0.9600 . ?
C5' H5'B 0.9600 . ?
C5' H5'C 0.9600 . ?
N2 C6 1.438(10) . ?
N2 C9 1.443(10) . ?
N2 C10 1.471(9) . ?
C6 C7 1.517(10) . ?
C7 C8 1.519(10) . ?
C7 H7A 0.9700 . ?
C7 H7B 0.9700 . ?
C8 C9 1.522(10) . ?
C8 H8A 0.9700 . ?
C8 H8B 0.9700 . ?
C9 H9A 0.9700 . ?
C9 H9B 0.9700 . ?
C10 H10A 0.9600 . ?
C10 H10B 0.9600 . ?
C10 H10C 0.9600 . ?
N2' C6' 1.19(5) . ?
N2' C9' 1.40(6) . ?
N2' C10' 1.478(10) . ?
C6' C7' 1.515(10) . ?
C7' C8' 1.520(10) . ?
C7' H7'A 0.9700 . ?
C7' H7'B 0.9700 . ?
C8' C9' 1.518(10) . ?
C8' H8'A 0.9700 . ?
C8' H8'B 0.9700 . ?
C9' H9'A 0.9700 . ?
C9' H9'B 0.9700 . ?
C10' H10D 0.9600 . ?
C10' H10E 0.9600 . ?
C10' H10F 0.9600 . ?
N3 C11 1.439(10) . ?
N3 C14 1.451(10) . ?
N3 C15 1.479(10) . ?
C11 C12 1.514(10) . ?
C12 C13 1.518(10) . ?
C12 H12A 0.9700 . ?
C12 H12B 0.9700 . ?
C13 C14 1.520(10) . ?
C13 H13A 0.9700 . ?
C13 H13B 0.9700 . ?
C14 H14A 0.9700 . ?
C14 H14B 0.9700 . ?
C15 H15A 0.9600 . ?
C15 H15B 0.9600 . ?
C15 H15C 0.9600 . ?
N3' C11' 1.432(9) . ?
N3' C14' 1.444(10) . ?
N3' C15' 1.470(9) . ?
C11' C12' 1.518(10) . ?
C12' C13' 1.520(10) . ?
C12' H12C 0.9700 . ?
C12' H12D 0.9700 . ?
C13' C14' 1.522(10) . ?
C13' H13C 0.9700 . ?
C13' H13D 0.9700 . ?
C14' H14C 0.9700 . ?
C14' H14D 0.9700 . ?
C15' H15D 0.9600 . ?
C15' H15E 0.9600 . ?
C15' H15F 0.9600 . ?

loop_
_geom_torsion_atom_site_label_1
_geom_torsion_atom_site_label_2
_geom_torsion_atom_site_label_3
_geom_torsion_atom_site_label_4
_geom_torsion
_geom_torsion_site_symmetry_1
_geom_torsion_site_symmetry_2
_geom_torsion_site_symmetry_3
_geom_torsion_site_symmetry_4
_geom_torsion_publ_flag
O1 W1 O2 W4 -156.2(14) . . . 7_655 ?
O4 W1 O2 W4 103.0(14) . . . 7_655 ?
O3 W1 O2 W4 21(2) . . . 7_655 ?
O9 W1 O2 W4 -52.3(15) 7_655 . . 7_655 ?
O22 W1 O2 W4 9.8(12) 7_655 . . 7_655 ?
O19 W1 O2 W4 38.4(14) . . . 7_655 ?
O1 W1 O3 W6 -153.1(13) . . . . ?
O2 W1 O3 W6 30(2) . . . . ?
O4 W1 O3 W6 -52.7(13) . . . . ?
O9 W1 O3 W6 103.5(14) 7_655 . . . ?
O22 W1 O3 W6 39.6(13) 7_655 . . . ?
O19 W1 O3 W6 10.3(11) . . . . ?
O18 W6 O3 W1 154.1(12) . . . . ?
O17 W6 O3 W1 -103.5(13) . . . . ?
O5 W6 O3 W1 51.1(13) . . . . ?
O13 W6 O3 W1 -21(2) . . . . ?
O20 W6 O3 W1 -38.6(13) 7_655 . . . ?
O19 W6 O3 W1 -10.4(11) . . . . ?
O1 W1 O4 W2 155.9(14) . . . . ?
O2 W1 O4 W2 -101.8(15) . . . . ?
O3 W1 O4 W2 53.7(14) . . . . ?
O9 W1 O4 W2 -20(3) 7_655 . . . ?
O22 W1 O4 W2 -40.3(15) 7_655 . . . ?
O19 W1 O4 W2 -8.7(12) . . . . ?
O6 W2 O4 W1 -154.5(14) . . . . ?
O7 W2 O4 W1 26(3) . . . . ?
O5 W2 O4 W1 -52.8(14) . . . . ?
O14 W2 O4 W1 103.5(15) 7_655 . . . ?
O21 W2 O4 W1 40.7(14) . . . . ?
O19 W2 O4 W1 8.8(12) . . . . ?
O6 W2 O5 W6 150.2(13) . . . . ?
O7 W2 O5 W6 -106.5(14) . . . . ?
O4 W2 O5 W6 50.2(13) . . . . ?
O14 W2 O5 W6 -27(2) 7_655 . . . ?
O21 W2 O5 W6 -41.0(13) . . . . ?
O19 W2 O5 W6 -12.5(11) . . . . ?
O18 W6 O5 W2 -152.9(13) . . . . ?
O17 W6 O5 W2 33(2) . . . . ?
O13 W6 O5 W2 106.4(13) . . . . ?
O3 W6 O5 W2 -49.5(13) . . . . ?
O20 W6 O5 W2 41.1(13) 7_655 . . . ?
O19 W6 O5 W2 12.5(11) . . . . ?
O7 W2 O6 Gd1 15(4) . . . . ?
O5 W2 O6 Gd1 106(4) . . . . ?
O4 W2 O6 Gd1 -164(4) . . . . ?
O14 W2 O6 Gd1 -75(4) 7_655 . . . ?
O21 W2 O6 Gd1 -38(5) . . . . ?
O19 W2 O6 Gd1 152(3) . . . . ?
O25 Gd1 O6 W2 -50(4) . . . . ?
O25 Gd1 O6 W2 -140(4) 2_755 . . . ?
O23 Gd1 O6 W2 26(4) 2_755 . . . ?
O23 Gd1 O6 W2 118(4) . . . . ?
O24 Gd1 O6 W2 172(4) . . . . ?
O24 Gd1 O6 W2 -61(4) 2_755 . . . ?
O6 Gd1 O6 W2 71(4) 2_755 . . . ?
O6 W2 O7 W3 -155.2(16) . . . . ?
O5 W2 O7 W3 103.1(17) . . . . ?
O4 W2 O7 W3 24(3) . . . . ?
O14 W2 O7 W3 -53.0(17) 7_655 . . . ?
O21 W2 O7 W3 8.2(14) . . . . ?
O19 W2 O7 W3 39.9(17) . . . . ?
O8 W3 O7 W2 154.0(16) . . . . ?
O9 W3 O7 W2 -29(3) . . . . ?
O16 W3 O7 W2 53.5(17) 7_655 . . . ?
O10 W3 O7 W2 -104.2(17) . . . . ?
O22 W3 O7 W2 -42.5(17) . . . . ?
O8 W3 O9 W1 153.4(17) . . . 7_655 ?
O16 W3 O9 W1 -105.7(19) 7_655 . . 7_655 ?
O7 W3 O9 W1 -24(3) . . . 7_655 ?
O10 W3 O9 W1 51.2(19) . . . 7_655 ?
O22 W3 O9 W1 -8.4(15) . . . 7_655 ?
O11 W4 O10 W3 154.6(17) . . . . ?
O13 W4 O10 W3 -103.2(18) . . . . ?
O2 W4 O10 W3 52.0(19) 7_655 . . . ?
O12 W4 O10 W3 -20(3) . . . . ?
O22 W4 O10 W3 -7.2(15) . . . . ?
O8 W3 O10 W4 -154.6(17) . . . . ?
O9 W3 O10 W4 -52.5(19) . . . . ?
O16 W3 O10 W4 31(3) 7_655 . . . ?
O7 W3 O10 W4 103.8(19) . . . . ?
O22 W3 O10 W4 7.1(15) . . . . ?
O15 W5 O12 W4 -152.9(15) . . . . ?
O14 W5 O12 W4 105.8(16) . . . . ?
O17 W5 O12 W4 -50.5(16) . . . . ?
O16 W5 O12 W4 29(3) . . . . ?
O21 W5 O12 W4 42.9(16) 7_655 . . . ?
O11 W4 O12 W5 152.5(15) . . . . ?
O10 W4 O12 W5 -33(3) . . . . ?
O13 W4 O12 W5 50.3(16) . . . . ?
O2 W4 O12 W5 -105.1(16) 7_655 . . . ?
O22 W4 O12 W5 -44.5(16) . . . . ?
O11 W4 O13 W6 -153.5(12) . . . . ?
O10 W4 O13 W6 104.1(13) . . . . ?
O2 W4 O13 W6 25(2) 7_655 . . . ?
O12 W4 O13 W6 -51.5(13) . . . . ?
O22 W4 O13 W6 39.5(13) . . . . ?
O18 W6 O13 W4 154.0(12) . . . . ?
O17 W6 O13 W4 52.1(13) . . . . ?
O5 W6 O13 W4 -103.5(13) . . . . ?
O3 W6 O13 W4 -31(2) . . . . ?
O20 W6 O13 W4 -11.3(11) 7_655 . . . ?
O19 W6 O13 W4 -40.4(13) . . . . ?
O15 W5 O14 W2 156.3(14) . . . 7_655 ?
O17 W5 O14 W2 -21(3) . . . 7_655 ?
O12 W5 O14 W2 -101.8(15) . . . 7_655 ?
O16 W5 O14 W2 54.6(15) . . . 7_655 ?
O21 W5 O14 W2 -9.3(12) 7_655 . . 7_655 ?
O15 W5 O16 W3 -156.9(16) . . . 7_655 ?
O14 W5 O16 W3 -56.1(18) . . . 7_655 ?
O17 W5 O16 W3 100.7(17) . . . 7_655 ?
O12 W5 O16 W3 21(3) . . . 7_655 ?
O21 W5 O16 W3 5.8(15) 7_655 . . 7_655 ?
O18 W6 O17 W5 -154.9(14) . . . . ?
O5 W6 O17 W5 19(2) . . . . ?
O13 W6 O17 W5 -53.6(14) . . . . ?
O3 W6 O17 W5 101.3(14) . . . . ?
O20 W6 O17 W5 10.3(12) 7_655 . . . ?
O19 W6 O17 W5 37.5(14) . . . . ?
O15 W5 O17 W6 155.4(13) . . . . ?
O14 W5 O17 W6 -27(2) . . . . ?
O12 W5 O17 W6 53.5(14) . . . . ?
O16 W5 O17 W6 -102.6(14) . . . . ?
O21 W5 O17 W6 -37.8(14) 7_655 . . . ?
O19 P1 O19 O20 -54(100) 7_655 . . 7_655 ?
O20 P1 O19 O20 180.000(1) . . . 7_655 ?
O21 P1 O19 O20 55.6(12) 7_655 . . 7_655 ?
O21 P1 O19 O20 -124.4(12) . . . 7_655 ?
O22 P1 O19 O20 122.3(12) 7_655 . . 7_655 ?
O22 P1 O19 O20 -57.7(12) . . . 7_655 ?
O19 P1 O19 O21 71(100) 7_655 . . . ?
O20 P1 O19 O21 -55.6(12) . . . . ?
O20 P1 O19 O21 124.4(12) 7_655 . . . ?
O21 P1 O19 O21 180.000(2) 7_655 . . . ?
O22 P1 O19 O21 -113.3(11) 7_655 . . . ?
O22 P1 O19 O21 66.7(11) . . . . ?
O19 P1 O19 O22 -176(100) 7_655 . . 7_655 ?
O20 P1 O19 O22 57.7(12) . . . 7_655 ?
O20 P1 O19 O22 -122.3(12) 7_655 . . 7_655 ?
O21 P1 O19 O22 -66.7(11) 7_655 . . 7_655 ?
O21 P1 O19 O22 113.3(11) . . . 7_655 ?
O22 P1 O19 O22 180.0 . . . 7_655 ?
O19 P1 O19 W6 -54(100) 7_655 . . . ?
O20 P1 O19 W6 179.9(11) . . . . ?
O20 P1 O19 W6 -0.1(11) 7_655 . . . ?
O21 P1 O19 W6 55.6(14) 7_655 . . . ?
O21 P1 O19 W6 -124.4(14) . . . . ?
O22 P1 O19 W6 122.2(14) 7_655 . . . ?
O22 P1 O19 W6 -57.8(14) . . . . ?
O19 P1 O19 W2 68(100) 7_655 . . . ?
O20 P1 O19 W2 -58.9(14) . . . . ?
O20 P1 O19 W2 121.1(14) 7_655 . . . ?
O21 P1 O19 W2 176.7(10) 7_655 . . . ?
O21 P1 O19 W2 -3.3(10) . . . . ?
O22 P1 O19 W2 -116.6(13) 7_655 . . . ?
O22 P1 O19 W2 63.4(13) . . . . ?
O19 P1 O19 W1 -174(100) 7_655 . . . ?
O20 P1 O19 W1 59.2(14) . . . . ?
O20 P1 O19 W1 -120.8(14) 7_655 . . . ?
O21 P1 O19 W1 -65.2(13) 7_655 . . . ?
O21 P1 O19 W1 114.8(13) . . . . ?
O22 P1 O19 W1 1.5(10) 7_655 . . . ?
O22 P1 O19 W1 -178.5(10) . . . . ?
O18 W6 O19 P1 177.7(15) . . . . ?
O17 W6 O19 P1 -42.0(12) . . . . ?
O5 W6 O19 P1 129.1(13) . . . . ?
O13 W6 O19 P1 45.6(12) . . . . ?
O3 W6 O19 P1 -129.9(13) . . . . ?
O20 W6 O19 P1 0.1(10) 7_655 . . . ?
O18 W6 O19 O20 177.6(18) . . . 7_655 ?
O17 W6 O19 O20 -42.0(10) . . . 7_655 ?
O5 W6 O19 O20 129.1(11) . . . 7_655 ?
O13 W6 O19 O20 45.5(10) . . . 7_655 ?
O3 W6 O19 O20 -130.0(11) . . . 7_655 ?
O18 W6 O19 O21 101(2) . . . . ?
O17 W6 O19 O21 -118.9(16) . . . . ?
O5 W6 O19 O21 52.2(15) . . . . ?
O13 W6 O19 O21 -31.4(16) . . . . ?
O3 W6 O19 O21 153.2(17) . . . . ?
O20 W6 O19 O21 -76.8(17) 7_655 . . . ?
O18 W6 O19 O22 -104(2) . . . 7_655 ?
O17 W6 O19 O22 35.9(15) . . . 7_655 ?
O5 W6 O19 O22 -153.0(16) . . . 7_655 ?
O13 W6 O19 O22 123.5(14) . . . 7_655 ?
O3 W6 O19 O22 -52.0(14) . . . 7_655 ?
O20 W6 O19 O22 78.0(16) 7_655 . . 7_655 ?
O18 W6 O19 W2 43(2) . . . . ?
O17 W6 O19 W2 -177.0(6) . . . . ?
O5 W6 O19 W2 -5.8(5) . . . . ?
O13 W6 O19 W2 -89.4(5) . . . . ?
O3 W6 O19 W2 95.1(6) . . . . ?
O20 W6 O19 W2 -134.9(12) 7_655 . . . ?
O18 W6 O19 W1 -47(2) . . . . ?
O17 W6 O19 W1 92.9(6) . . . . ?
O5 W6 O19 W1 -96.0(6) . . . . ?
O13 W6 O19 W1 -179.6(5) . . . . ?
O3 W6 O19 W1 4.9(5) . . . . ?
O20 W6 O19 W1 134.9(11) 7_655 . . . ?
O6 W2 O19 P1 178.4(12) . . . . ?
O7 W2 O19 P1 -44.0(12) . . . . ?
O5 W2 O19 P1 -130.3(13) . . . . ?
O4 W2 O19 P1 129.1(14) . . . . ?
O14 W2 O19 P1 43.9(12) 7_655 . . . ?
O21 W2 O19 P1 3.0(10) . . . . ?
O6 W2 O19 O20 -106(2) . . . 7_655 ?
O7 W2 O19 O20 31.7(16) . . . 7_655 ?
O5 W2 O19 O20 -54.6(15) . . . 7_655 ?
O4 W2 O19 O20 -155.2(18) . . . 7_655 ?
O14 W2 O19 O20 119.6(16) 7_655 . . 7_655 ?
O21 W2 O19 O20 78.7(17) . . . 7_655 ?
O6 W2 O19 O21 175.5(15) . . . . ?
O7 W2 O19 O21 -47.0(9) . . . . ?
O5 W2 O19 O21 -133.3(11) . . . . ?
O4 W2 O19 O21 126.1(11) . . . . ?
O14 W2 O19 O21 40.9(10) 7_655 . . . ?
O6 W2 O19 O22 104.3(19) . . . 7_655 ?
O7 W2 O19 O22 -118.2(13) . . . 7_655 ?
O5 W2 O19 O22 155.5(15) . . . 7_655 ?
O4 W2 O19 O22 54.9(13) . . . 7_655 ?
O14 W2 O19 O22 -30.3(14) 7_655 . . 7_655 ?
O21 W2 O19 O22 -71.2(14) . . . 7_655 ?
O6 W2 O19 W6 -45.4(18) . . . . ?
O7 W2 O19 W6 92.2(6) . . . . ?
O5 W2 O19 W6 5.9(5) . . . . ?
O4 W2 O19 W6 -94.7(7) . . . . ?
O14 W2 O19 W6 -180.0(6) 7_655 . . . ?
O21 W2 O19 W6 139.1(11) . . . . ?
O6 W2 O19 W1 45.2(18) . . . . ?
O7 W2 O19 W1 -177.3(6) . . . . ?
O5 W2 O19 W1 96.4(7) . . . . ?
O4 W2 O19 W1 -4.2(6) . . . . ?
O14 W2 O19 W1 -89.4(6) 7_655 . . . ?
O21 W2 O19 W1 -130.3(11) . . . . ?
O1 W1 O19 P1 -176.6(13) . . . . ?
O2 W1 O19 P1 -40.9(12) . . . . ?
O4 W1 O19 P1 -128.9(14) . . . . ?
O3 W1 O19 P1 131.0(13) . . . . ?
O9 W1 O19 P1 46.4(12) 7_655 . . . ?
O22 W1 O19 P1 -1.4(9) 7_655 . . . ?
O1 W1 O19 O20 108(2) . . . 7_655 ?
O2 W1 O19 O20 -116.6(16) . . . 7_655 ?
O4 W1 O19 O20 155.4(18) . . . 7_655 ?
O3 W1 O19 O20 55.3(16) . . . 7_655 ?
O9 W1 O19 O20 -29.3(16) 7_655 . . 7_655 ?
O22 W1 O19 O20 -77.1(17) 7_655 . . 7_655 ?
O1 W1 O19 O21 -105(2) . . . . ?
O2 W1 O19 O21 30.9(14) . . . . ?
O4 W1 O19 O21 -57.1(14) . . . . ?
O3 W1 O19 O21 -157.2(15) . . . . ?
O9 W1 O19 O21 118.3(14) 7_655 . . . ?
O22 W1 O19 O21 70.5(14) 7_655 . . . ?
O1 W1 O19 O22 -175.2(16) . . . 7_655 ?
O2 W1 O19 O22 -39.5(9) . . . 7_655 ?
O4 W1 O19 O22 -127.5(11) . . . 7_655 ?
O3 W1 O19 O22 132.4(10) . . . 7_655 ?
O9 W1 O19 O22 47.8(9) 7_655 . . 7_655 ?
O1 W1 O19 W6 47.5(19) . . . . ?
O2 W1 O19 W6 -176.9(5) . . . . ?
O4 W1 O19 W6 95.1(7) . . . . ?
O3 W1 O19 W6 -5.0(5) . . . . ?
O9 W1 O19 W6 -89.5(6) 7_655 . . . ?
O22 W1 O19 W6 -137.3(10) 7_655 . . . ?
O1 W1 O19 W2 -43(2) . . . . ?
O2 W1 O19 W2 92.3(6) . . . . ?
O4 W1 O19 W2 4.2(6) . . . . ?
O3 W1 O19 W2 -95.8(7) . . . . ?
O9 W1 O19 W2 179.6(6) 7_655 . . . ?
O22 W1 O19 W2 131.8(11) 7_655 . . . ?
O19 P1 O20 O19 180.0 . . . 7_655 ?
O20 P1 O20 O19 77(100) 7_655 . . 7_655 ?
O21 P1 O20 O19 -55.7(12) 7_655 . . 7_655 ?
O21 P1 O20 O19 124.3(12) . . . 7_655 ?
O22 P1 O20 O19 -123.7(12) 7_655 . . 7_655 ?
O22 P1 O20 O19 56.3(12) . . . 7_655 ?
O19 P1 O20 O21 -124.3(12) 7_655 . . . ?
O19 P1 O20 O21 55.7(12) . . . . ?
O20 P1 O20 O21 -47(100) 7_655 . . . ?
O21 P1 O20 O21 180.000(3) 7_655 . . . ?
O22 P1 O20 O21 111.9(11) 7_655 . . . ?
O22 P1 O20 O21 -68.1(11) . . . . ?
O19 P1 O20 O22 123.7(12) 7_655 . . 7_655 ?
O19 P1 O20 O22 -56.3(12) . . . 7_655 ?
O20 P1 O20 O22 -159(100) 7_655 . . 7_655 ?
O21 P1 O20 O22 68.1(11) 7_655 . . 7_655 ?
O21 P1 O20 O22 -111.9(11) . . . 7_655 ?
O22 P1 O20 O22 180.0 . . . 7_655 ?
O19 P1 O20 W6 -0.1(12) 7_655 . . 7_655 ?
O19 P1 O20 W6 179.9(12) . . . 7_655 ?
O20 P1 O20 W6 77(100) 7_655 . . 7_655 ?
O21 P1 O20 W6 -55.8(17) 7_655 . . 7_655 ?
O21 P1 O20 W6 124.2(17) . . . 7_655 ?
O22 P1 O20 W6 -123.8(16) 7_655 . . 7_655 ?
O22 P1 O20 W6 56.2(16) . . . 7_655 ?
O19 P1 O21 O19 180.000(2) 7_655 . . . ?
O20 P1 O21 O19 126.9(12) . . . . ?
O20 P1 O21 O19 -53.1(12) 7_655 . . . ?
O21 P1 O21 O19 -95(100) 7_655 . . . ?
O22 P1 O21 O19 61.9(11) 7_655 . . . ?
O22 P1 O21 O19 -118.1(11) . . . . ?
O19 P1 O21 O20 53.1(12) 7_655 . . . ?
O19 P1 O21 O20 -126.9(12) . . . . ?
O20 P1 O21 O20 180.000(2) 7_655 . . . ?
O21 P1 O21 O20 138(100) 7_655 . . . ?
O22 P1 O21 O20 -64.9(12) 7_655 . . . ?
O22 P1 O21 O20 115.1(12) . . . . ?
O19 P1 O21 W2 -176.6(11) 7_655 . . . ?
O19 P1 O21 W2 3.4(11) . . . . ?
O20 P1 O21 W2 130.2(15) . . . . ?
O20 P1 O21 W2 -49.8(15) 7_655 . . . ?
O21 P1 O21 W2 -92(100) 7_655 . . . ?
O22 P1 O21 W2 65.3(13) 7_655 . . . ?
O22 P1 O21 W2 -114.7(13) . . . . ?
O19 P1 O21 W5 55.5(14) 7_655 . . 7_655 ?
O19 P1 O21 W5 -124.5(14) . . . 7_655 ?
O20 P1 O21 W5 2.4(12) . . . 7_655 ?
O20 P1 O21 W5 -177.6(12) 7_655 . . 7_655 ?
O21 P1 O21 W5 140(100) 7_655 . . 7_655 ?
O22 P1 O21 W5 -62.5(14) 7_655 . . 7_655 ?
O22 P1 O21 W5 117.5(14) . . . 7_655 ?
O20 O19 O21 P1 45.1(10) 7_655 . . . ?
O22 O19 O21 P1 -51.6(9) 7_655 . . . ?
W6 O19 O21 P1 110.1(15) . . . . ?
W2 O19 O21 P1 177.1(9) . . . . ?
W1 O19 O21 P1 -110.9(13) . . . . ?
P1 O19 O21 O20 40.3(9) . . . . ?
O20 O19 O21 O20 85.4(14) 7_655 . . . ?
O22 O19 O21 O20 -11.2(13) 7_655 . . . ?
W6 O19 O21 O20 150.5(14) . . . . ?
W2 O19 O21 O20 -142.6(11) . . . . ?
W1 O19 O21 O20 -70.5(15) . . . . ?
P1 O19 O21 W2 -177.1(9) . . . . ?
O20 O19 O21 W2 -132.0(12) 7_655 . . . ?
O22 O19 O21 W2 131.4(10) 7_655 . . . ?
W6 O19 O21 W2 -66.9(13) . . . . ?
W1 O19 O21 W2 72.1(11) . . . . ?
P1 O19 O21 W5 106.5(17) . . . 7_655 ?
O20 O19 O21 W5 151.5(15) 7_655 . . 7_655 ?
O22 O19 O21 W5 54.9(18) 7_655 . . 7_655 ?
W6 O19 O21 W5 -143.4(12) . . . 7_655 ?
W2 O19 O21 W5 -76.5(15) . . . 7_655 ?
W1 O19 O21 W5 -4(2) . . . 7_655 ?
O19 O20 O21 P1 -43.4(9) 7_655 . . . ?
O22 O20 O21 P1 50.4(8) 7_655 . . . ?
W6 O20 O21 P1 -115.1(18) 7_655 . . . ?
P1 O20 O21 O19 -39.6(9) . . . . ?
O19 O20 O21 O19 -83.0(14) 7_655 . . . ?
O22 O20 O21 O19 10.8(12) 7_655 . . . ?
W6 O20 O21 O19 -154.7(15) 7_655 . . . ?
P1 O20 O21 W2 -103.1(17) . . . . ?
O19 O20 O21 W2 -146.5(15) 7_655 . . . ?
O22 O20 O21 W2 -52.7(19) 7_655 . . . ?
W6 O20 O21 W2 141.8(13) 7_655 . . . ?
P1 O20 O21 W5 -178.0(10) . . . 7_655 ?
O19 O20 O21 W5 138.6(12) 7_655 . . 7_655 ?
O22 O20 O21 W5 -127.6(10) 7_655 . . 7_655 ?
W6 O20 O21 W5 66.9(15) 7_655 . . 7_655 ?
O6 W2 O21 P1 -177.6(14) . . . . ?
O7 W2 O21 P1 123.9(15) . . . . ?
O5 W2 O21 P1 37.8(13) . . . . ?
O4 W2 O21 P1 -49.7(13) . . . . ?
O14 W2 O21 P1 -135.6(15) 7_655 . . . ?
O19 W2 O21 P1 -2.8(9) . . . . ?
O6 W2 O21 O19 -174.8(17) . . . . ?
O7 W2 O21 O19 126.7(11) . . . . ?
O5 W2 O21 O19 40.7(9) . . . . ?
O4 W2 O21 O19 -46.9(9) . . . . ?
O14 W2 O21 O19 -132.8(11) 7_655 . . . ?
O6 W2 O21 O20 -105(2) . . . . ?
O7 W2 O21 O20 -163.0(19) . . . . ?
O5 W2 O21 O20 110.9(17) . . . . ?
O4 W2 O21 O20 23.4(17) . . . . ?
O14 W2 O21 O20 -62.5(17) 7_655 . . . ?
O19 W2 O21 O20 70.2(17) . . . . ?
O6 W2 O21 W5 -37(2) . . . 7_655 ?
O7 W2 O21 W5 -95.7(8) . . . 7_655 ?
O5 W2 O21 W5 178.2(6) . . . 7_655 ?
O4 W2 O21 W5 90.6(6) . . . 7_655 ?
O14 W2 O21 W5 4.7(6) 7_655 . . 7_655 ?
O19 W2 O21 W5 137.5(11) . . . 7_655 ?
O19 P1 O22 O19 180.0 . . . 7_655 ?
O20 P1 O22 O19 -54.0(12) . . . 7_655 ?
O20 P1 O22 O19 126.0(12) 7_655 . . 7_655 ?
O21 P1 O22 O19 62.5(11) 7_655 . . 7_655 ?
O21 P1 O22 O19 -117.5(11) . . . 7_655 ?
O22 P1 O22 O19 148(100) 7_655 . . 7_655 ?
O19 P1 O22 O20 -126.0(12) 7_655 . . 7_655 ?
O19 P1 O22 O20 54.0(12) . . . 7_655 ?
O20 P1 O22 O20 180.000(1) . . . 7_655 ?
O21 P1 O22 O20 -63.5(12) 7_655 . . 7_655 ?
O21 P1 O22 O20 116.5(12) . . . 7_655 ?
O22 P1 O22 O20 22(100) 7_655 . . 7_655 ?
O19 P1 O22 W1 1.6(10) 7_655 . . 7_655 ?
O19 P1 O22 W1 -178.4(10) . . . 7_655 ?
O20 P1 O22 W1 -52.5(14) . . . 7_655 ?
O20 P1 O22 W1 127.5(14) 7_655 . . 7_655 ?
O21 P1 O22 W1 64.0(13) 7_655 . . 7_655 ?
O21 P1 O22 W1 -116.0(13) . . . 7_655 ?
O22 P1 O22 W1 150(100) 7_655 . . 7_655 ?
O19 P1 O22 W4 -127.0(14) 7_655 . . . ?
O19 P1 O22 W4 53.0(14) . . . . ?
O20 P1 O22 W4 179.0(11) . . . . ?
O20 P1 O22 W4 -1.0(11) 7_655 . . . ?
O21 P1 O22 W4 -64.5(13) 7_655 . . . ?
O21 P1 O22 W4 115.5(13) . . . . ?
O22 P1 O22 W4 21(100) 7_655 . . . ?
O19 P1 O22 W3 117.3(13) 7_655 . . . ?
O19 P1 O22 W3 -62.7(13) . . . . ?
O20 P1 O22 W3 63.2(13) . . . . ?
O20 P1 O22 W3 -116.8(13) 7_655 . . . ?
O21 P1 O22 W3 179.7(10) 7_655 . . . ?
O21 P1 O22 W3 -0.3(10) . . . . ?
O22 P1 O22 W3 -95(100) 7_655 . . . ?
O11 W4 O22 P1 179.4(13) . . . . ?
O10 W4 O22 P1 -124.0(14) . . . . ?
O13 W4 O22 P1 -37.7(12) . . . . ?
O2 W4 O22 P1 135.1(14) 7_655 . . . ?
O12 W4 O22 P1 50.8(12) . . . . ?
O11 W4 O22 O19 110(2) . . . 7_655 ?
O10 W4 O22 O19 166.4(19) . . . 7_655 ?
O13 W4 O22 O19 -107.3(16) . . . 7_655 ?
O2 W4 O22 O19 65.6(16) 7_655 . . 7_655 ?
O12 W4 O22 O19 -18.7(17) . . . 7_655 ?
O11 W4 O22 O20 178.5(17) . . . 7_655 ?
O10 W4 O22 O20 -124.8(11) . . . 7_655 ?
O13 W4 O22 O20 -38.6(9) . . . 7_655 ?
O2 W4 O22 O20 134.3(11) 7_655 . . 7_655 ?
O12 W4 O22 O20 50.0(9) . . . 7_655 ?
O11 W4 O22 W1 39(2) . . . 7_655 ?
O10 W4 O22 W1 96.1(9) . . . 7_655 ?
O13 W4 O22 W1 -177.6(6) . . . 7_655 ?
O2 W4 O22 W1 -4.8(5) 7_655 . . 7_655 ?
O12 W4 O22 W1 -89.1(7) . . . 7_655 ?
O11 W4 O22 W3 -53(2) . . . . ?
O10 W4 O22 W3 3.5(7) . . . . ?
O13 W4 O22 W3 89.7(6) . . . . ?
O2 W4 O22 W3 -97.4(7) 7_655 . . . ?
O12 W4 O22 W3 178.3(6) . . . . ?
O8 W3 O22 P1 -179.5(12) . . . . ?
O9 W3 O22 P1 -128.1(14) . . . . ?
O16 W3 O22 P1 -42.1(12) 7_655 . . . ?
O7 W3 O22 P1 45.6(11) . . . . ?
O10 W3 O22 P1 128.6(14) . . . . ?
O8 W3 O22 O19 -117.3(18) . . . 7_655 ?
O9 W3 O22 O19 -65.8(14) . . . 7_655 ?
O16 W3 O22 O19 20.1(14) 7_655 . . 7_655 ?
O7 W3 O22 O19 107.9(13) . . . 7_655 ?
O10 W3 O22 O19 -169.1(16) . . . 7_655 ?
O8 W3 O22 O20 118.4(18) . . . 7_655 ?
O9 W3 O22 O20 169.9(17) . . . 7_655 ?
O16 W3 O22 O20 -104.2(14) 7_655 . . 7_655 ?
O7 W3 O22 O20 -16.5(14) . . . 7_655 ?
O10 W3 O22 O20 66.6(15) . . . 7_655 ?
O8 W3 O22 W1 -47.2(19) . . . 7_655 ?
O9 W3 O22 W1 4.2(7) . . . 7_655 ?
O16 W3 O22 W1 90.2(7) 7_655 . . 7_655 ?
O7 W3 O22 W1 177.9(6) . . . 7_655 ?
O10 W3 O22 W1 -99.0(9) . . . 7_655 ?
O8 W3 O22 W4 48.3(18) . . . . ?
O9 W3 O22 W4 99.8(9) . . . . ?
O16 W3 O22 W4 -174.3(6) 7_655 . . . ?
O7 W3 O22 W4 -86.6(6) . . . . ?
O10 W3 O22 W4 -3.5(7) . . . . ?
O25 Gd1 O23 C1' -145(3) . . . . ?
O25 Gd1 O23 C1' -24(3) 2_755 . . . ?
O23 Gd1 O23 C1' 122(3) 2_755 . . . ?
O24 Gd1 O23 C1' -97(3) . . . . ?
O24 Gd1 O23 C1' 50(3) 2_755 . . . ?
O6 Gd1 O23 C1' 48(3) . . . . ?
O6 Gd1 O23 C1' -168(3) 2_755 . . . ?
O25 Gd1 O23 C1 150(3) . . . . ?
O25 Gd1 O23 C1 -89(3) 2_755 . . . ?
O23 Gd1 O23 C1 56(3) 2_755 . . . ?
O24 Gd1 O23 C1 -162(3) . . . . ?
O24 Gd1 O23 C1 -15(4) 2_755 . . . ?
O6 Gd1 O23 C1 -18(3) . . . . ?
O6 Gd1 O23 C1 126(3) 2_755 . . . ?
O25 Gd1 O24 C6 160(5) . . . . ?
O25 Gd1 O24 C6 -92(5) 2_755 . . . ?
O23 Gd1 O24 C6 79(5) 2_755 . . . ?
O23 Gd1 O24 C6 6(5) . . . . ?
O24 Gd1 O24 C6 -147(5) 2_755 . . . ?
O6 Gd1 O24 C6 -45(5) . . . . ?
O6 Gd1 O24 C6 81(5) 2_755 . . . ?
O25 Gd1 O24 C6' 121(5) . . . . ?
O25 Gd1 O24 C6' -130(5) 2_755 . . . ?
O23 Gd1 O24 C6' 41(6) 2_755 . . . ?
O23 Gd1 O24 C6' -33(5) . . . . ?
O24 Gd1 O24 C6' 175(6) 2_755 . . . ?
O6 Gd1 O24 C6' -83(5) . . . . ?
O6 Gd1 O24 C6' 43(5) 2_755 . . . ?
O25 Gd1 O25 C11' 15(3) 2_755 . . . ?
O23 Gd1 O25 C11' -136(3) 2_755 . . . ?
O23 Gd1 O25 C11' 134(3) . . . . ?
O24 Gd1 O25 C11' 84(3) . . . . ?
O24 Gd1 O25 C11' -56(3) 2_755 . . . ?
O6 Gd1 O25 C11' -66(3) . . . . ?
O6 Gd1 O25 C11' 157(3) 2_755 . . . ?
O25 Gd1 O25 C11 -72(6) 2_755 . . . ?
O23 Gd1 O25 C11 138(6) 2_755 . . . ?
O23 Gd1 O25 C11 48(7) . . . . ?
O24 Gd1 O25 C11 -2(6) . . . . ?
O24 Gd1 O25 C11 -142(6) 2_755 . . . ?
O6 Gd1 O25 C11 -152(6) . . . . ?
O6 Gd1 O25 C11 71(6) 2_755 . . . ?
C1' O23 C1 N1 -6(3) . . . . ?
Gd1 O23 C1 N1 92(4) . . . . ?
C1' O23 C1 C2 165(7) . . . . ?
Gd1 O23 C1 C2 -97(6) . . . . ?
C4 N1 C1 O23 169(4) . . . . ?
C5 N1 C1 O23 16(5) . . . . ?
C4 N1 C1 C2 -4(5) . . . . ?
C5 N1 C1 C2 -157(4) . . . . ?
O23 C1 C2 C3 177(4) . . . . ?
N1 C1 C2 C3 -11(4) . . . . ?
C1 C2 C3 C4 23(5) . . . . ?
C1 N1 C4 C3 17(5) . . . . ?
C5 N1 C4 C3 171(4) . . . . ?
C2 C3 C4 N1 -25(6) . . . . ?
C1 O23 C1' N1' -9(3) . . . . ?
Gd1 O23 C1' N1' -148(2) . . . . ?
C1 O23 C1' C2' 167(7) . . . . ?
Gd1 O23 C1' C2' 28(6) . . . . ?
C4' N1' C1' O23 166(3) . . . . ?
C5' N1' C1' O23 26(5) . . . . ?
C4' N1' C1' C2' -10(4) . . . . ?
C5' N1' C1' C2' -150(4) . . . . ?
O23 C1' C2' C3' 172(4) . . . . ?
N1' C1' C2' C3' -12(4) . . . . ?
C1' C2' C3' C4' 30(5) . . . . ?
C1' N1' C4' C3' 28(4) . . . . ?
C5' N1' C4' C3' 168(4) . . . . ?
C2' C3' C4' N1' -38(5) . . . . ?
C6' O24 C6 N2 -32(8) . . . . ?
Gd1 O24 C6 N2 -150(3) . . . . ?
C6' O24 C6 C7 118(14) . . . . ?
Gd1 O24 C6 C7 0(9) . . . . ?
C9 N2 C6 O24 170(4) . . . . ?
C10 N2 C6 O24 -29(6) . . . . ?
C9 N2 C6 C7 14(5) . . . . ?
C10 N2 C6 C7 175(4) . . . . ?
O24 C6 C7 C8 -167(5) . . . . ?
N2 C6 C7 C8 -14(5) . . . . ?
C6 C7 C8 C9 11(5) . . . . ?
C6 N2 C9 C8 -7(5) . . . . ?
C10 N2 C9 C8 -167(4) . . . . ?
C7 C8 C9 N2 -3(5) . . . . ?
C9' N2' C6' O24 177(5) . . . . ?
C10' N2' C6' O24 -14(13) . . . . ?
C9' N2' C6' C7' 23(7) . . . . ?
C10' N2' C6' C7' -169(8) . . . . ?
C6 O24 C6' N2' -32(8) . . . . ?
Gd1 O24 C6' N2' 64(9) . . . . ?
C6 O24 C6' C7' 123(12) . . . . ?
Gd1 O24 C6' C7' -141(4) . . . . ?
N2' C6' C7' C8' -13(5) . . . . ?
O24 C6' C7' C8' -174(4) . . . . ?
C6' C7' C8' C9' 1(5) . . . . ?
C6' N2' C9' C8' -20(6) . . . . ?
C10' N2' C9' C8' 166(4) . . . . ?
C7' C8' C9' N2' 9(5) . . . . ?
C11' O25 C11 N3 9(3) . . . . ?
Gd1 O25 C11 N3 113(6) . . . . ?
C11' O25 C11 C12 -170(6) . . . . ?
Gd1 O25 C11 C12 -66(8) . . . . ?
C14 N3 C11 O25 -179(3) . . . . ?
C15 N3 C11 O25 0(7) . . . . ?
C14 N3 C11 C12 0(5) . . . . ?
C15 N3 C11 C12 179(5) . . . . ?
O25 C11 C12 C13 165(4) . . . . ?
N3 C11 C12 C13 -14(4) . . . . ?
C11 C12 C13 C14 24(4) . . . . ?
C11 N3 C14 C13 14(4) . . . . ?
C15 N3 C14 C13 -165(5) . . . . ?
C12 C13 C14 N3 -26(5) . . . . ?
C11 O25 C11' N3' 3(3) . . . . ?
Gd1 O25 C11' N3' -154(3) . . . . ?
C11 O25 C11' C12' -154(7) . . . . ?
Gd1 O25 C11' C12' 49(6) . . . . ?
C14' N3' C11' O25 -163(4) . . . . ?
C15' N3' C11' O25 -3(6) . . . . ?
C14' N3' C11' C12' -2(5) . . . . ?
C15' N3' C11' C12' 159(5) . . . . ?
O25 C11' C12' C13' 178(4) . . . . ?
N3' C11' C12' C13' 17(5) . . . . ?
C11' C12' C13' C14' -26(5) . . . . ?
C11' N3' C14' C13' -14(5) . . . . ?
C15' N3' C14' C13' -175(4) . . . . ?
C12' C13' C14' N3' 24(5) . . . . ?
